data_2000454
loop_
_publ_author_name
'Pyrka, G. J.'
'Scott, N.'
'Fernando, Q.'

_publ_section_title
;
 Structure of the 1:2 adduct of <i>meso</i>-2,3-dimercaptosuccinic acid
 and <i>N</i>,<i>N</i>-dimethylformamide
;
_journal_issue 11
_journal_name_full 'Acta Crystallographica Section C'
_journal_page_first 2007
_journal_page_last 2009
_journal_paper_doi 10.1107/S0108270192002865
_journal_volume 48
_journal_year 1992
_chemical_formula_sum 'C5 H10 N O3 S'
_chemical_formula_weight 328.2
_symmetry_cell_setting monoclinic
_symmetry_space_group_name_H-M 'P 1 21/c 1'
_cell_angle_alpha 90
_cell_angle_beta 98.600(10)
_cell_angle_gamma 90
_cell_formula_units_Z 2
_cell_length_a 6.4080(10)
_cell_length_b 10.4330(10)
_cell_length_c 12.3880(10)
_cell_volume 818.88(17)
_diffrn_radiation_type Mo
_diffrn_radiation_wavelength 0.71073
_exptl_absorpt_coefficient_mu 0.33
_exptl_crystal_density_diffrn 1.33
_exptl_crystal_F_000 348
_cod_data_source_file cr0404.cif
_cod_data_source_block cr0404a
_cod_original_cell_volume 818.9(2)
_cod_original_sg_symbol_H-M 'P 21/c'
_cod_original_formula_sum 'C5 H10 N1 O3 S1'
_cod_database_code 2000454

loop_
_atom_site_label
_atom_site_fract_x
_atom_site_fract_y
_atom_site_fract_z
S .67450(10) .12655(8) .40058(7)
O1 .5448(3) -.1995(2) .3426(2)
O2 .7929(3) -.1631(2) .4846(2)
C1 .5193(4) -.0083(3) .4419(2)
C2 .6328(4) -.1324(3) .4266(2)
H(S) .834 .109 .446
H1 .378 -.001 .389
H(O1) .625 -.279 .334
O3 .7564(3) -.0968(2) .8121(2)
N 1.0638(3) .0112(2) .8502(2)
C3 .9412(4) -.0887(3) .8563(2)
C4 1.2838(5) .0112(3) .8983(3)
C5 .9842(5) .1228(3) .7879(3)
H3 1.043 -.168 .891
H41 1.365 .027 .842
H42 1.322 -.069 .931
H43 1.311 .077 .952
H51 1.002 .110 .714
H52 1.061 .197 .815
H53 .839 .135 .792

loop_
_geom_bond_atom_site_label_1
_geom_bond_atom_site_label_2
_geom_bond_distance
S C1 1.839(2)
C1 C2 1.511(3)
O1 C2 1.309(2)
O2 C2 1.204(2)
S H(S) 1.1060(10)
C1 H1 1.039(2)
O1 H(O1) 0.9940(10)
O3 C3 1.231(3)
N C3 1.314(3)
N C4 1.446(3)
N C5 1.446(3)
C3 H3 1.101(2)
